data_1510014
loop_
_publ_author_name
'Maetz, J.'
'Takke, R.'
'M\"ullner, M.'
'Jex, H.'
'Assmus, W.'

_publ_section_title
;
 LaAg~x~In~1-x~. I. Crystal structures determined by neutron diffraction
;
_journal_issue 1
_journal_name_full 'Zeitschrift f\"ur Physik B'
_journal_page_first 39
_journal_page_last 45
_journal_paper_doi 10.1007/BF01325502
_journal_volume 37
_journal_year 1980
_chemical_formula_sum 'Ag3 In La4'
_chemical_name_systematic '(Ag3 In) La4'
_space_group_IT_number 139
_symmetry_space_group_name_Hall '-I 4 2'
_symmetry_space_group_name_H-M 'I 4/m m m'
_cell_angle_alpha 90
_cell_angle_beta 90
_cell_angle_gamma 90
_cell_formula_units_Z 2
_cell_length_a 7.52
_cell_length_b 7.52
_cell_length_c 7.81
_cell_volume 441.659
_citation_journal_id_ASTM ZPBBDJ
_cod_data_source_file silver3-x_45.cif
_cod_data_source_block Ag3In1La4
_cod_original_cell_volume 441.6586
_cod_original_formula_sum 'Ag3 In1 La4'
_cod_database_code 1510014

loop_
_symmetry_equiv_pos_as_xyz
x,y,z
-y,x,z
-x,-y,z
y,-x,z
x,-y,-z
y,x,-z
-x,y,-z
-y,-x,-z
-x,-y,-z
y,-x,-z
x,y,-z
-y,x,-z
-x,y,z
-y,-x,z
x,-y,z
y,x,z
x+1/2,y+1/2,z+1/2
-y+1/2,x+1/2,z+1/2
-x+1/2,-y+1/2,z+1/2
y+1/2,-x+1/2,z+1/2
x+1/2,-y+1/2,-z+1/2
y+1/2,x+1/2,-z+1/2
-x+1/2,y+1/2,-z+1/2
-y+1/2,-x+1/2,-z+1/2
-x+1/2,-y+1/2,-z+1/2
y+1/2,-x+1/2,-z+1/2
x+1/2,y+1/2,-z+1/2
-y+1/2,x+1/2,-z+1/2
-x+1/2,y+1/2,z+1/2
-y+1/2,-x+1/2,z+1/2
x+1/2,-y+1/2,z+1/2
y+1/2,x+1/2,z+1/2

loop_
_atom_site_label
_atom_site_type_symbol
_atom_site_fract_x
_atom_site_fract_y
_atom_site_fract_z
_atom_site_occupancy
_atom_site_U_iso_or_equiv
Ag1 Ag 0.253 0.253 0 0.75 0.0
La1 La 0 0.5 0.25 1 0.0
In1 In 0.253 0.253 0 0.25 0.0
La2 La 0 0 0.247 1 0.0
